data_1008171
loop_
_publ_author_name
'Soubeyroux, J L'
'Fruchart, D'
'Mikou, A'
'Pezat, M'
'Darriet, B'

_publ_section_title
;
Etude structurale du systeme Mg~2~ Ni - H~2~. I - La solution solide
Mg~2~ Ni H~x~ (x=0.30)
;
_journal_coden_ASTM MRBUAC
_journal_name_full 'Materials Research Bulletin'
_journal_page_first 895
_journal_page_last 904
_journal_paper_doi 10.1016/0025-5408(84)90052-7
_journal_volume 19
_journal_year 1984
_chemical_formula_structural 'Mg2 Ni'
_chemical_formula_sum 'Mg2 Ni'
_chemical_name_systematic 'Dimagnesium nickel'
_space_group_IT_number 180
_symmetry_cell_setting hexagonal
_symmetry_Int_Tables_number 180
_symmetry_space_group_name_Hall 'P 62 2 (0 0 4)'
_symmetry_space_group_name_H-M 'P 62 2 2'
_cell_angle_alpha 90
_cell_angle_beta 90
_cell_angle_gamma 120
_cell_formula_units_Z 6
_cell_length_a 5.205(1)
_cell_length_b 5.205(1)
_cell_length_c 13.236(2)
_cell_volume 310.5
_refine_ls_R_factor_all 0.046
_cod_database_code 1008171

loop_
_symmetry_equiv_pos_as_xyz
x,y,z
-y,x-y,2/3+z
y-x,-x,1/3+z
-x,-y,z
y,y-x,2/3+z
x-y,x,1/3+z
y,x,2/3-z
x-y,-y,-z
-x,y-x,1/3-z
-y,-x,2/3-z
y-x,y,-z
x,x-y,1/3-z

loop_
_atom_site_label
_atom_site_type_symbol
_atom_site_symmetry_multiplicity
_atom_site_Wyckoff_symbol
_atom_site_fract_x
_atom_site_fract_y
_atom_site_fract_z
_atom_site_occupancy
_atom_site_attached_hydrogens
_atom_site_calc_flag
Mg1 Mg0 6 f 0.5 0. 0.1173(7) 1. 0 d
Mg2 Mg0 6 i 0.163(2) 0.326 0. 1. 0 d
Ni1 Ni0 3 b 0. 0. 0.5 1. 0 d
Ni2 Ni0 3 d 0.5 0. 0.5 1. 0 d

loop_
_atom_type_symbol
_atom_type_oxidation_number
Mg0 0.000
Ni0 0.000
